data_1547634
loop_
_publ_author_name
'Skrydstrup, Troels'
'Kristensen, Steffan Kvist'
'Eikeland, Espen'
'Taarning, Esben'
'Lindhardt, Anders T.'

_publ_section_title
;
 Ex situ generation of stoichiometric HCN and its application in the
 Pd-catalysed cyanation of aryl bromides: Evidence for a transmetallation
 step between two oxidative addition Pd-complexes
;
_journal_name_full 'Chem. Sci.'
_journal_paper_doi 10.1039/C7SC03912C
_journal_year 2017
_chemical_formula_moiety 'C52 H110 N4 P4 Pd3'
_chemical_formula_sum 'C52 H110 N4 P4 Pd3'
_chemical_formula_weight 1234.51
_space_group_crystal_system monoclinic
_space_group_IT_number 14
_space_group_name_Hall '-P 2ybc'
_space_group_name_H-M_alt 'P 1 21/c 1'
_symmetry_space_group_name_Hall '-P 2ybc'
_symmetry_space_group_name_H-M 'P 1 21/c 1'
_atom_sites_solution_hydrogens mixed
_atom_sites_solution_primary direct
_audit_creation_date 2016-02-11
_audit_creation_method
;
Olex2 1.2
(compiled 2016.02.16 svn.r3265 for OlexSys, GUI svn.r5155)

Dolomanov, O.V., Bourhis, L.J., Gildea, R.J, Howard, J.A.K. & Puschmann, H.
 (2009), J. Appl. Cryst. 42, 339-341.

Sheldrick, G.M. (2015). Acta Cryst. A71, 3-8.

Sheldrick, G.M. (2015). Acta Cryst. C71, 3-8.
;
_audit_update_record
;
2016-09-19 deposited with the CCDC.
2017-10-06 downloaded from the CCDC.
;
_cell_angle_alpha 90
_cell_angle_beta 110.126(2)
_cell_angle_gamma 90
_cell_formula_units_Z 2
_cell_length_a 12.1372(2)
_cell_length_b 16.2799(2)
_cell_length_c 16.5783(3)
_cell_measurement_reflns_used 12556
_cell_measurement_temperature 100.00(10)
_cell_measurement_theta_max 28.4970
_cell_measurement_theta_min 1.7900
_cell_volume 3075.72(9)
_computing_cell_refinement 'CrysAlisPro 1.171.38.41 (Rigaku OD, 2015)'
_computing_data_collection 'CrysAlisPro 1.171.38.41 (Rigaku OD, 2015)'
_computing_data_reduction 'CrysAlisPro 1.171.38.41 (Rigaku OD, 2015)'
_computing_molecular_graphics 'Olex2 (Dolomanov et al., 2009)'
_computing_publication_material 'Olex2 (Dolomanov et al., 2009)'
_computing_structure_refinement 'ShelXL (Sheldrick, 2008)'
_computing_structure_solution 'ShelXT (Sheldrick, 2015)'
_diffrn_ambient_environment N~2~
_diffrn_ambient_temperature 100.00(10)
_diffrn_detector 'CCD plate'
_diffrn_detector_area_resol_mean 10.3590
_diffrn_detector_type Atlas
_diffrn_measured_fraction_theta_full 0.990
_diffrn_measured_fraction_theta_max 0.987
_diffrn_measurement_details
;
List of Runs (angles in degrees, time in seconds):

  # Type    Start    End  Width  t~exp~   \w     \q     \k     \f   Frames
#--------------------------------------------------------------------------
  1  \w    -75.00 113.00   1.00   20.00    --   18.69  19.00 150.00  188
  2  \w    -81.00 -34.00   1.00   20.00    --   18.69 178.00-180.00   47
  3  \w    -82.00 -35.00   1.00   20.00    --   18.69-178.00 -30.00   47
  4  \w   -121.00 -35.00   1.00   20.00    --  -19.62-178.00  30.00   86
  5  \w    -32.00  23.00   1.00   20.00    --  -19.62 -88.00-123.00   55
  6  \w    -63.00 -45.00   1.00   20.00    --  -19.62  77.00  30.00   18
;
_diffrn_measurement_device 'four-circle diffractometer'
_diffrn_measurement_device_type 'SuperNova, Single source at offset, Atlas'
_diffrn_measurement_method '\w scans'
_diffrn_orient_matrix_type 'CrysAlisPro convention (1999,Acta A55,543-557)'
_diffrn_orient_matrix_UB_11 0.0142526000
_diffrn_orient_matrix_UB_12 0.0163998000
_diffrn_orient_matrix_UB_13 0.0420074000
_diffrn_orient_matrix_UB_21 -0.0229711000
_diffrn_orient_matrix_UB_22 -0.0357140000
_diffrn_orient_matrix_UB_23 0.0129229000
_diffrn_orient_matrix_UB_31 0.0560637000
_diffrn_orient_matrix_UB_32 -0.0188180000
_diffrn_orient_matrix_UB_33 0.0120473000
_diffrn_radiation_monochromator mirror
_diffrn_radiation_probe x-ray
_diffrn_radiation_type MoK\a
_diffrn_radiation_wavelength 0.71073
_diffrn_reflns_av_R_equivalents 0.0406
_diffrn_reflns_av_unetI/netI 0.0382
_diffrn_reflns_Laue_measured_fraction_full 0.990
_diffrn_reflns_Laue_measured_fraction_max 0.987
_diffrn_reflns_limit_h_max 14
_diffrn_reflns_limit_h_min -15
_diffrn_reflns_limit_k_max 20
_diffrn_reflns_limit_k_min -20
_diffrn_reflns_limit_l_max 14
_diffrn_reflns_limit_l_min -20
_diffrn_reflns_number 25060
_diffrn_reflns_point_group_measured_fraction_full 0.990
_diffrn_reflns_point_group_measured_fraction_max 0.987
_diffrn_reflns_theta_full 25.242
_diffrn_reflns_theta_max 26.368
_diffrn_reflns_theta_min 1.787
_diffrn_source 'micro-focus sealed X-ray tube'
_diffrn_source_type 'SuperNova (Mo) X-ray Source'
_exptl_absorpt_coefficient_mu 1.006
_exptl_absorpt_correction_T_max 0.934
_exptl_absorpt_correction_T_min 0.905
_exptl_absorpt_correction_type analytical
_exptl_absorpt_process_details
;
CrysAlisPro 1.171.38.41 (Rigaku Oxford Diffraction, 2015)
Analytical numeric absorption correction using a multifaceted crystal
            model based on expressions derived by R.C. Clark & J.S. Reid.
(Clark, R. C. & Reid, J. S. (1995). Acta Cryst. A51, 887-897)
Empirical absorption correction using spherical harmonics,
 implemented in SCALE3 ABSPACK scaling algorithm.
;
_exptl_crystal_colour 'clear light colourless'
_exptl_crystal_colour_lustre clear
_exptl_crystal_colour_modifier light
_exptl_crystal_colour_primary colourless
_exptl_crystal_density_diffrn 1.333
_exptl_crystal_description irregular
_exptl_crystal_F_000 1296
_exptl_crystal_size_max 0.126
_exptl_crystal_size_mid 0.105
_exptl_crystal_size_min 0.082
_refine_diff_density_max 0.649
_refine_diff_density_min -0.474
_refine_diff_density_rms 0.080
_refine_ls_extinction_method none
_refine_ls_goodness_of_fit_ref 1.069
_refine_ls_hydrogen_treatment mixed
_refine_ls_matrix_type full
_refine_ls_number_parameters 308
_refine_ls_number_reflns 6204
_refine_ls_number_restraints 0
_refine_ls_restrained_S_all 1.069
_refine_ls_R_factor_all 0.0329
_refine_ls_R_factor_gt 0.0266
_refine_ls_shift/su_max 0.002
_refine_ls_shift/su_mean 0.000
_refine_ls_structure_factor_coef Fsqd
_refine_ls_weighting_details 'w=1/[\s^2^(Fo^2^)+(0.0199P)^2^+1.9490P] where P=(Fo^2^+2Fc^2^)/3'
_refine_ls_weighting_scheme calc
_refine_ls_wR_factor_gt 0.0579
_refine_ls_wR_factor_ref 0.0608
_reflns_Friedel_coverage 0.000
_reflns_number_gt 5464
_reflns_number_total 6204
_reflns_threshold_expression 'I > 2\s(I)'
_cod_data_source_file c7sc03912c2.cif
_cod_data_source_block 34
_cod_original_cell_volume 3075.74(10)
_cod_database_code 1547634
_chemical_oxdiff_formula C25H55P2NPd
_shelx_space_group_comment
;
The symmetry employed for this shelxl refinement is uniquely defined
by the following loop, which should always be used as a source of
symmetry information in preference to the above space-group names.
They are only intended as comments.
;
_reflns_odcompleteness_completeness 98.54
_reflns_odcompleteness_iscentric 1
_reflns_odcompleteness_theta 26.32
_olex2_refinement_description
;
1. Fixed Uiso
 At 1.5 times of:
  All C(H,H,H) groups
2.a Idealised Me refined as rotating group:
 C3E(H3EA,H3EB,H3EC), C3B(H3BA,H3BB,H3BC), C3C(H3CA,H3CB,H3CC), C2C(H2CA,H2CB,
 H2CC), C4E(H4EA,H4EB,H4EC), C2E(H2EA,H2EB,H2EC), C2B(H2BA,H2BB,H2BC), C2F(H2FA,
 H2FB,H2FC), C4F(H4FA,H4FB,H4FC), C2A(H2AA,H2AB,H2AC), C4A(H4AA,H4AB,H4AC),
 C4C(H4CA,H4CB,H4CC), C2D(H2DA,H2DB,H2DC), C4B(H4BA,H4BB,H4BC), C4D(H4DA,H4DB,
 H4DC), C3F(H3FA,H3FB,H3FC), C3D(H3DA,H3DB,H3DC), C3A(H3AA,H3AB,H3AC)
;
_shelx_shelxl_version_number 2014/7
_olex2_submission_special_instructions 'No special instructions were received'
_oxdiff_exptl_absorpt_empirical_details
;
Empirical correction (ABSPACK) includes:
- Absorption correction using spherical harmonics
- Frame scaling
;
_oxdiff_exptl_absorpt_empirical_full_max 1.832
_oxdiff_exptl_absorpt_empirical_full_min 0.766

loop_
_space_group_symop_operation_xyz
'x, y, z'
'-x, y+1/2, -z+1/2'
'-x, -y, -z'
'x, -y-1/2, z-1/2'

loop_
_atom_site_label
_atom_site_type_symbol
_atom_site_fract_x
_atom_site_fract_y
_atom_site_fract_z
_atom_site_U_iso_or_equiv
_atom_site_adp_type
_atom_site_occupancy
_atom_site_site_symmetry_order
_atom_site_calc_flag
_atom_site_refinement_flags_posn
_atom_site_refinement_flags_adp
_atom_site_refinement_flags_occupancy
Pd1 Pd 0.0000 0.5000 0.5000 0.01116(7) Uani 1 2 d S T P
Pd2 Pd 0.23463(2) 0.71937(2) 0.72610(2) 0.00966(6) Uani 1 1 d . . .
P1 P 0.08049(5) 0.81002(3) 0.72019(4) 0.01052(13) Uani 1 1 d . . .
P2 P 0.42308(5) 0.66040(3) 0.76681(4) 0.01064(13) Uani 1 1 d . . .
N2 N 0.14156(16) 0.63187(12) 0.63363(13) 0.0141(4) Uani 1 1 d . . .
C2 C 0.09040(18) 0.58379(14) 0.58423(16) 0.0125(5) Uani 1 1 d . . .
N1 N 0.22793(18) 0.39382(13) 0.53068(16) 0.0273(6) Uani 1 1 d . . .
C3E C 0.5074(2) 0.76493(15) 0.91644(17) 0.0193(6) Uani 1 1 d . . .
H3EA H 0.4312 0.7899 0.8944 0.029 Uiso 1 1 calc GR . .
H3EB H 0.5640 0.8051 0.9475 0.029 Uiso 1 1 calc GR . .
H3EC H 0.5057 0.7206 0.9542 0.029 Uiso 1 1 calc GR . .
C1B C 0.1330(2) 0.89701(14) 0.80195(16) 0.0154(5) Uani 1 1 d . . .
C1E C 0.54157(19) 0.73133(14) 0.84109(16) 0.0135(5) Uani 1 1 d . . .
C1C C -0.0349(2) 0.74813(14) 0.74894(17) 0.0151(5) Uani 1 1 d . . .
C1 C 0.1462(2) 0.43244(14) 0.52102(17) 0.0167(5) Uani 1 1 d . . .
C3B C 0.0431(2) 0.96647(14) 0.79269(18) 0.0198(6) Uani 1 1 d . . .
H3BA H 0.0306 0.9953 0.7398 0.030 Uiso 1 1 calc GR . .
H3BB H 0.0724 1.0039 0.8400 0.030 Uiso 1 1 calc GR . .
H3BC H -0.0298 0.9434 0.7925 0.030 Uiso 1 1 calc GR . .
C3C C 0.0320(2) 0.68521(15) 0.81835(17) 0.0195(6) Uani 1 1 d . . .
H3CA H 0.0802 0.6513 0.7966 0.029 Uiso 1 1 calc GR . .
H3CB H -0.0232 0.6514 0.8329 0.029 Uiso 1 1 calc GR . .
H3CC H 0.0807 0.7138 0.8686 0.029 Uiso 1 1 calc GR . .
C1F C 0.4597(2) 0.64333(15) 0.66459(16) 0.0158(5) Uani 1 1 d . . .
C2C C -0.1195(2) 0.79749(15) 0.78110(18) 0.0209(6) Uani 1 1 d . . .
H2CA H -0.0761 0.8243 0.8341 0.031 Uiso 1 1 calc GR . .
H2CB H -0.1762 0.7610 0.7903 0.031 Uiso 1 1 calc GR . .
H2CC H -0.1591 0.8380 0.7390 0.031 Uiso 1 1 calc GR . .
C4E C 0.5514(2) 0.80745(14) 0.78895(17) 0.0177(6) Uani 1 1 d . . .
H4EA H 0.5846 0.7918 0.7464 0.027 Uiso 1 1 calc GR . .
H4EB H 0.6009 0.8476 0.8268 0.027 Uiso 1 1 calc GR . .
H4EC H 0.4748 0.8304 0.7612 0.027 Uiso 1 1 calc GR . .
C2E C 0.66358(19) 0.69175(15) 0.88250(17) 0.0184(6) Uani 1 1 d . . .
H2EA H 0.6600 0.6510 0.9234 0.028 Uiso 1 1 calc GR . .
H2EB H 0.7195 0.7333 0.9112 0.028 Uiso 1 1 calc GR . .
H2EC H 0.6871 0.6664 0.8387 0.028 Uiso 1 1 calc GR . .
C2B C 0.2448(2) 0.93843(15) 0.79760(18) 0.0215(6) Uani 1 1 d . . .
H2BA H 0.3036 0.8974 0.8025 0.032 Uiso 1 1 calc GR . .
H2BB H 0.2735 0.9771 0.8439 0.032 Uiso 1 1 calc GR . .
H2BC H 0.2271 0.9666 0.7437 0.032 Uiso 1 1 calc GR . .
C2F C 0.4019(2) 0.56474(15) 0.61770(17) 0.0204(6) Uani 1 1 d . . .
H2FA H 0.4368 0.5177 0.6519 0.031 Uiso 1 1 calc GR . .
H2FB H 0.4135 0.5614 0.5633 0.031 Uiso 1 1 calc GR . .
H2FC H 0.3194 0.5659 0.6085 0.031 Uiso 1 1 calc GR . .
C1A C 0.0095(2) 0.85787(14) 0.60943(17) 0.0171(5) Uani 1 1 d . . .
C4F C 0.4041(2) 0.71525(15) 0.60327(17) 0.0201(6) Uani 1 1 d . . .
H4FA H 0.3209 0.7158 0.5913 0.030 Uiso 1 1 calc GR . .
H4FB H 0.4196 0.7084 0.5506 0.030 Uiso 1 1 calc GR . .
H4FC H 0.4374 0.7662 0.6298 0.030 Uiso 1 1 calc GR . .
C2A C -0.0025(2) 0.79208(15) 0.54003(17) 0.0206(6) Uani 1 1 d . . .
H2AA H 0.0738 0.7713 0.5455 0.031 Uiso 1 1 calc GR . .
H2AB H -0.0381 0.8161 0.4842 0.031 Uiso 1 1 calc GR . .
H2AC H -0.0507 0.7479 0.5472 0.031 Uiso 1 1 calc GR . .
C4A C -0.1115(2) 0.89788(16) 0.59283(18) 0.0235(6) Uani 1 1 d . . .
H4AA H -0.1667 0.8566 0.5954 0.035 Uiso 1 1 calc GR . .
H4AB H -0.1379 0.9230 0.5370 0.035 Uiso 1 1 calc GR . .
H4AC H -0.1051 0.9389 0.6358 0.035 Uiso 1 1 calc GR . .
C4C C -0.1091(2) 0.69670(15) 0.67131(17) 0.0181(6) Uani 1 1 d . . .
H4CA H -0.1591 0.7324 0.6280 0.027 Uiso 1 1 calc GR . .
H4CB H -0.1562 0.6584 0.6893 0.027 Uiso 1 1 calc GR . .
H4CC H -0.0581 0.6672 0.6482 0.027 Uiso 1 1 calc GR . .
C1D C 0.4273(2) 0.55831(14) 0.82370(17) 0.0175(5) Uani 1 1 d . . .
C2D C 0.3157(2) 0.50855(14) 0.77642(18) 0.0210(6) Uani 1 1 d . . .
H2DA H 0.2477 0.5405 0.7728 0.032 Uiso 1 1 calc GR . .
H2DB H 0.3157 0.4587 0.8074 0.032 Uiso 1 1 calc GR . .
H2DC H 0.3141 0.4954 0.7196 0.032 Uiso 1 1 calc GR . .
C4B C 0.1670(2) 0.86080(15) 0.89310(16) 0.0191(6) Uani 1 1 d . . .
H4BA H 0.0980 0.8406 0.9023 0.029 Uiso 1 1 calc GR . .
H4BB H 0.2027 0.9027 0.9346 0.029 Uiso 1 1 calc GR . .
H4BC H 0.2215 0.8165 0.8992 0.029 Uiso 1 1 calc GR . .
C4D C 0.5354(2) 0.50431(15) 0.83419(19) 0.0249(6) Uani 1 1 d . . .
H4DA H 0.5378 0.4903 0.7786 0.037 Uiso 1 1 calc GR . .
H4DB H 0.5306 0.4550 0.8646 0.037 Uiso 1 1 calc GR . .
H4DC H 0.6053 0.5339 0.8660 0.037 Uiso 1 1 calc GR . .
C3F C 0.5907(2) 0.63789(16) 0.67638(18) 0.0212(6) Uani 1 1 d . . .
H3FA H 0.6283 0.6890 0.6986 0.032 Uiso 1 1 calc GR . .
H3FB H 0.5992 0.6268 0.6220 0.032 Uiso 1 1 calc GR . .
H3FC H 0.6263 0.5945 0.7159 0.032 Uiso 1 1 calc GR . .
C3D C 0.4217(2) 0.57620(16) 0.91340(18) 0.0252(6) Uani 1 1 d . . .
H3DA H 0.4951 0.5990 0.9494 0.038 Uiso 1 1 calc GR . .
H3DB H 0.4069 0.5261 0.9384 0.038 Uiso 1 1 calc GR . .
H3DC H 0.3598 0.6146 0.9084 0.038 Uiso 1 1 calc GR . .
C3A C 0.0932(2) 0.92286(16) 0.59507(19) 0.0258(6) Uani 1 1 d . . .
H3AA H 0.0937 0.9705 0.6294 0.039 Uiso 1 1 calc GR . .
H3AB H 0.0669 0.9381 0.5355 0.039 Uiso 1 1 calc GR . .
H3AC H 0.1710 0.9005 0.6114 0.039 Uiso 1 1 calc GR . .
H H 0.299(2) 0.7769(16) 0.7897(18) 0.030(8) Uiso 1 1 d . . .

loop_
_atom_site_aniso_label
_atom_site_aniso_U_11
_atom_site_aniso_U_22
_atom_site_aniso_U_33
_atom_site_aniso_U_23
_atom_site_aniso_U_13
_atom_site_aniso_U_12
Pd1 0.01066(12) 0.00955(12) 0.01141(15) -0.00166(10) 0.00141(10) -0.00055(9)
Pd2 0.00868(9) 0.00946(9) 0.01030(11) -0.00161(7) 0.00259(7) -0.00047(6)
P1 0.0102(3) 0.0095(3) 0.0117(3) -0.0008(2) 0.0036(2) 0.0001(2)
P2 0.0094(3) 0.0110(3) 0.0110(3) -0.0008(2) 0.0029(2) 0.0001(2)
N2 0.0114(9) 0.0143(10) 0.0156(12) -0.0014(9) 0.0034(9) 0.0015(8)
C2 0.0100(11) 0.0135(11) 0.0147(14) 0.0011(10) 0.0052(10) 0.0024(9)
N1 0.0201(11) 0.0249(12) 0.0295(15) -0.0060(10) -0.0010(10) 0.0038(9)
C3E 0.0172(12) 0.0241(13) 0.0142(15) -0.0046(11) 0.0022(11) -0.0002(10)
C1B 0.0170(12) 0.0117(11) 0.0179(15) -0.0031(10) 0.0065(11) 0.0005(9)
C1E 0.0102(11) 0.0145(12) 0.0133(14) -0.0018(10) 0.0009(10) -0.0020(9)
C1C 0.0149(11) 0.0153(12) 0.0176(15) -0.0019(10) 0.0091(10) -0.0011(9)
C1 0.0176(12) 0.0131(12) 0.0170(15) -0.0028(10) 0.0028(11) -0.0032(10)
C3B 0.0222(13) 0.0151(12) 0.0220(16) -0.0045(11) 0.0075(11) 0.0018(10)
C3C 0.0260(13) 0.0161(12) 0.0218(16) 0.0012(11) 0.0151(12) -0.0017(10)
C1F 0.0148(12) 0.0208(13) 0.0137(14) -0.0036(10) 0.0071(10) 0.0002(9)
C2C 0.0184(12) 0.0239(13) 0.0253(17) -0.0050(11) 0.0139(12) -0.0015(10)
C4E 0.0152(11) 0.0144(12) 0.0210(15) -0.0022(10) 0.0031(11) -0.0021(9)
C2E 0.0134(11) 0.0189(12) 0.0196(15) -0.0008(11) 0.0016(10) 0.0012(9)
C2B 0.0201(12) 0.0141(12) 0.0286(17) -0.0060(11) 0.0062(12) -0.0051(10)
C2F 0.0161(12) 0.0263(14) 0.0203(16) -0.0079(11) 0.0081(11) -0.0005(10)
C1A 0.0200(12) 0.0165(12) 0.0142(15) 0.0022(10) 0.0053(11) 0.0031(9)
C4F 0.0185(12) 0.0283(14) 0.0147(15) 0.0013(11) 0.0072(11) -0.0010(10)
C2A 0.0254(13) 0.0230(13) 0.0109(15) 0.0027(11) 0.0030(11) 0.0051(10)
C4A 0.0239(13) 0.0226(14) 0.0190(16) 0.0012(11) 0.0010(12) 0.0088(10)
C4C 0.0143(11) 0.0172(12) 0.0237(16) -0.0053(11) 0.0077(11) -0.0029(9)
C1D 0.0182(12) 0.0124(11) 0.0192(15) 0.0037(10) 0.0032(11) 0.0008(9)
C2D 0.0203(12) 0.0141(12) 0.0259(17) 0.0038(11) 0.0043(11) -0.0003(10)
C4B 0.0208(12) 0.0205(13) 0.0145(15) -0.0051(10) 0.0041(11) 0.0023(10)
C4D 0.0200(13) 0.0163(13) 0.0316(18) 0.0022(11) -0.0001(12) 0.0028(10)
C3F 0.0150(12) 0.0282(14) 0.0221(16) -0.0048(12) 0.0087(11) -0.0011(10)
C3D 0.0260(14) 0.0249(14) 0.0219(17) 0.0093(12) 0.0048(12) -0.0030(11)
C3A 0.0367(16) 0.0197(13) 0.0235(17) 0.0083(12) 0.0137(13) 0.0021(11)

loop_
_atom_type_symbol
_atom_type_description
_atom_type_scat_dispersion_real
_atom_type_scat_dispersion_imag
_atom_type_scat_source
C C 0.0033 0.0016 'International Tables Vol C Tables 4.2.6.8 and 6.1.1.4'
H H 0.0000 0.0000 'International Tables Vol C Tables 4.2.6.8 and 6.1.1.4'
N N 0.0061 0.0033 'International Tables Vol C Tables 4.2.6.8 and 6.1.1.4'
P P 0.1023 0.0942 'International Tables Vol C Tables 4.2.6.8 and 6.1.1.4'
Pd Pd -0.9988 1.0072 'International Tables Vol C Tables 4.2.6.8 and 6.1.1.4'

loop_
_exptl_crystal_face_index_h
_exptl_crystal_face_index_k
_exptl_crystal_face_index_l
_exptl_crystal_face_perp_dist
-17 -2 7 0.0473
-9 -19 10 0.0640
-13 4 -7 0.0455
2 -9 -21 0.0476
1 16 -16 0.0279
-2 -16 17 0.0514
-13 -9 18 0.0466
13 15 -3 0.0691
11 -14 -15 0.0730
-3 10 21 0.0413
-15 10 1 0.0541
17 -3 -5 0.0493
1 -21 9 0.0591
-1 21 -8 0.0459

loop_
_geom_angle_atom_site_label_1
_geom_angle_atom_site_label_2
_geom_angle_atom_site_label_3
_geom_angle
_geom_angle_site_symmetry_1
_geom_angle_site_symmetry_3
C2 Pd1 C2 180.0 3_566 .
C2 Pd1 C1 89.27(9) . 3_566
C2 Pd1 C1 90.73(9) 3_566 3_566
C2 Pd1 C1 89.27(9) 3_566 .
C2 Pd1 C1 90.73(9) . .
C1 Pd1 C1 180.0 . 3_566
P1 Pd2 H 81.2(10) . .
P2 Pd2 P1 160.97(2) . .
P2 Pd2 H 79.8(10) . .
N2 Pd2 P1 99.98(5) . .
N2 Pd2 P2 99.04(5) . .
N2 Pd2 H 178.6(11) . .
C1B P1 Pd2 111.59(7) . .
C1B P1 C1C 107.90(11) . .
C1C P1 Pd2 107.36(7) . .
C1A P1 Pd2 112.64(8) . .
C1A P1 C1B 108.08(11) . .
C1A P1 C1C 109.15(11) . .
C1E P2 Pd2 112.16(7) . .
C1F P2 Pd2 107.68(7) . .
C1F P2 C1E 107.69(11) . .
C1D P2 Pd2 110.86(8) . .
C1D P2 C1E 108.68(11) . .
C1D P2 C1F 109.70(11) . .
C2 N2 Pd2 179.0(2) . .
N2 C2 Pd1 178.9(2) . .
H3EA C3E H3EB 109.5 . .
H3EA C3E H3EC 109.5 . .
H3EB C3E H3EC 109.5 . .
C1E C3E H3EA 109.5 . .
C1E C3E H3EB 109.5 . .
C1E C3E H3EC 109.5 . .
C3B C1B P1 114.88(16) . .
C2B C1B P1 112.06(17) . .
C2B C1B C3B 106.22(19) . .
C2B C1B C4B 105.7(2) . .
C4B C1B P1 108.88(16) . .
C4B C1B C3B 108.7(2) . .
C3E C1E P2 112.37(16) . .
C4E C1E P2 108.02(16) . .
C4E C1E C3E 105.26(19) . .
C4E C1E C2E 109.76(19) . .
C2E C1E P2 115.21(16) . .
C2E C1E C3E 105.8(2) . .
C3C C1C P1 106.97(15) . .
C2C C1C P1 116.41(16) . .
C2C C1C C3C 109.3(2) . .
C2C C1C C4C 107.83(19) . .
C4C C1C P1 110.21(17) . .
C4C C1C C3C 105.55(19) . .
N1 C1 Pd1 178.2(2) . .
C1B C3B H3BA 109.5 . .
C1B C3B H3BB 109.5 . .
C1B C3B H3BC 109.5 . .
H3BA C3B H3BB 109.5 . .
H3BA C3B H3BC 109.5 . .
H3BB C3B H3BC 109.5 . .
C1C C3C H3CA 109.5 . .
C1C C3C H3CB 109.5 . .
C1C C3C H3CC 109.5 . .
H3CA C3C H3CB 109.5 . .
H3CA C3C H3CC 109.5 . .
H3CB C3C H3CC 109.5 . .
C2F C1F P2 111.38(17) . .
C2F C1F C4F 106.2(2) . .
C2F C1F C3F 106.77(19) . .
C4F C1F P2 106.91(16) . .
C3F C1F P2 116.16(17) . .
C3F C1F C4F 109.0(2) . .
C1C C2C H2CA 109.5 . .
C1C C2C H2CB 109.5 . .
C1C C2C H2CC 109.5 . .
H2CA C2C H2CB 109.5 . .
H2CA C2C H2CC 109.5 . .
H2CB C2C H2CC 109.5 . .
C1E C4E H4EA 109.5 . .
C1E C4E H4EB 109.5 . .
C1E C4E H4EC 109.5 . .
H4EA C4E H4EB 109.5 . .
H4EA C4E H4EC 109.5 . .
H4EB C4E H4EC 109.5 . .
C1E C2E H2EA 109.5 . .
C1E C2E H2EB 109.5 . .
C1E C2E H2EC 109.5 . .
H2EA C2E H2EB 109.5 . .
H2EA C2E H2EC 109.5 . .
H2EB C2E H2EC 109.5 . .
C1B C2B H2BA 109.5 . .
C1B C2B H2BB 109.5 . .
C1B C2B H2BC 109.5 . .
H2BA C2B H2BB 109.5 . .
H2BA C2B H2BC 109.5 . .
H2BB C2B H2BC 109.5 . .
C1F C2F H2FA 109.5 . .
C1F C2F H2FB 109.5 . .
C1F C2F H2FC 109.5 . .
H2FA C2F H2FB 109.5 . .
H2FA C2F H2FC 109.5 . .
H2FB C2F H2FC 109.5 . .
C2A C1A P1 109.30(16) . .
C2A C1A C4A 108.7(2) . .
C4A C1A P1 115.57(18) . .
C3A C1A P1 109.03(17) . .
C3A C1A C2A 105.1(2) . .
C3A C1A C4A 108.7(2) . .
C1F C4F H4FA 109.5 . .
C1F C4F H4FB 109.5 . .
C1F C4F H4FC 109.5 . .
H4FA C4F H4FB 109.5 . .
H4FA C4F H4FC 109.5 . .
H4FB C4F H4FC 109.5 . .
C1A C2A H2AA 109.5 . .
C1A C2A H2AB 109.5 . .
C1A C2A H2AC 109.5 . .
H2AA C2A H2AB 109.5 . .
H2AA C2A H2AC 109.5 . .
H2AB C2A H2AC 109.5 . .
C1A C4A H4AA 109.5 . .
C1A C4A H4AB 109.5 . .
C1A C4A H4AC 109.5 . .
H4AA C4A H4AB 109.5 . .
H4AA C4A H4AC 109.5 . .
H4AB C4A H4AC 109.5 . .
C1C C4C H4CA 109.5 . .
C1C C4C H4CB 109.5 . .
C1C C4C H4CC 109.5 . .
H4CA C4C H4CB 109.5 . .
H4CA C4C H4CC 109.5 . .
H4CB C4C H4CC 109.5 . .
C2D C1D P2 109.74(16) . .
C4D C1D P2 115.57(18) . .
C4D C1D C2D 108.9(2) . .
C4D C1D C3D 108.5(2) . .
C3D C1D P2 108.11(17) . .
C3D C1D C2D 105.5(2) . .
C1D C2D H2DA 109.5 . .
C1D C2D H2DB 109.5 . .
C1D C2D H2DC 109.5 . .
H2DA C2D H2DB 109.5 . .
H2DA C2D H2DC 109.5 . .
H2DB C2D H2DC 109.5 . .
C1B C4B H4BA 109.5 . .
C1B C4B H4BB 109.5 . .
C1B C4B H4BC 109.5 . .
H4BA C4B H4BB 109.5 . .
H4BA C4B H4BC 109.5 . .
H4BB C4B H4BC 109.5 . .
C1D C4D H4DA 109.5 . .
C1D C4D H4DB 109.5 . .
C1D C4D H4DC 109.5 . .
H4DA C4D H4DB 109.5 . .
H4DA C4D H4DC 109.5 . .
H4DB C4D H4DC 109.5 . .
C1F C3F H3FA 109.5 . .
C1F C3F H3FB 109.5 . .
C1F C3F H3FC 109.5 . .
H3FA C3F H3FB 109.5 . .
H3FA C3F H3FC 109.5 . .
H3FB C3F H3FC 109.5 . .
C1D C3D H3DA 109.5 . .
C1D C3D H3DB 109.5 . .
C1D C3D H3DC 109.5 . .
H3DA C3D H3DB 109.5 . .
H3DA C3D H3DC 109.5 . .
H3DB C3D H3DC 109.5 . .
C1A C3A H3AA 109.5 . .
C1A C3A H3AB 109.5 . .
C1A C3A H3AC 109.5 . .
H3AA C3A H3AB 109.5 . .
H3AA C3A H3AC 109.5 . .
H3AB C3A H3AC 109.5 . .

loop_
_geom_bond_atom_site_label_1
_geom_bond_atom_site_label_2
_geom_bond_distance
_geom_bond_site_symmetry_2
Pd1 C2 1.990(2) 3_566
Pd1 C2 1.990(2) .
Pd1 C1 2.013(2) 3_566
Pd1 C1 2.013(2) .
Pd2 P1 2.3583(6) .
Pd2 P2 2.3550(6) .
Pd2 N2 2.113(2) .
Pd2 H 1.43(3) .
P1 C1B 1.912(2) .
P1 C1C 1.914(2) .
P1 C1A 1.906(3) .
P2 C1E 1.923(2) .
P2 C1F 1.914(3) .
P2 C1D 1.903(2) .
N2 C2 1.149(3) .
N1 C1 1.139(3) .
C3E H3EA 0.9600 .
C3E H3EB 0.9600 .
C3E H3EC 0.9600 .
C3E C1E 1.545(4) .
C1B C3B 1.542(3) .
C1B C2B 1.539(3) .
C1B C4B 1.540(4) .
C1E C4E 1.539(3) .
C1E C2E 1.543(3) .
C1C C3C 1.546(3) .
C1C C2C 1.537(3) .
C1C C4C 1.539(3) .
C3B H3BA 0.9600 .
C3B H3BB 0.9600 .
C3B H3BC 0.9600 .
C3C H3CA 0.9600 .
C3C H3CB 0.9600 .
C3C H3CC 0.9600 .
C1F C2F 1.536(3) .
C1F C4F 1.545(3) .
C1F C3F 1.536(3) .
C2C H2CA 0.9600 .
C2C H2CB 0.9600 .
C2C H2CC 0.9600 .
C4E H4EA 0.9600 .
C4E H4EB 0.9600 .
C4E H4EC 0.9600 .
C2E H2EA 0.9600 .
C2E H2EB 0.9600 .
C2E H2EC 0.9600 .
C2B H2BA 0.9600 .
C2B H2BB 0.9600 .
C2B H2BC 0.9600 .
C2F H2FA 0.9600 .
C2F H2FB 0.9600 .
C2F H2FC 0.9600 .
C1A C2A 1.542(3) .
C1A C4A 1.542(3) .
C1A C3A 1.540(3) .
C4F H4FA 0.9600 .
C4F H4FB 0.9600 .
C4F H4FC 0.9600 .
C2A H2AA 0.9600 .
C2A H2AB 0.9600 .
C2A H2AC 0.9600 .
C4A H4AA 0.9600 .
C4A H4AB 0.9600 .
C4A H4AC 0.9600 .
C4C H4CA 0.9600 .
C4C H4CB 0.9600 .
C4C H4CC 0.9600 .
C1D C2D 1.542(3) .
C1D C4D 1.539(3) .
C1D C3D 1.540(4) .
C2D H2DA 0.9600 .
C2D H2DB 0.9600 .
C2D H2DC 0.9600 .
C4B H4BA 0.9600 .
C4B H4BB 0.9600 .
C4B H4BC 0.9600 .
C4D H4DA 0.9600 .
C4D H4DB 0.9600 .
C4D H4DC 0.9600 .
C3F H3FA 0.9600 .
C3F H3FB 0.9600 .
C3F H3FC 0.9600 .
C3D H3DA 0.9600 .
C3D H3DB 0.9600 .
C3D H3DC 0.9600 .
C3A H3AA 0.9600 .
C3A H3AB 0.9600 .
C3A H3AC 0.9600 .

loop_
_exptl_oxdiff_crystal_face_indexfrac_h
_exptl_oxdiff_crystal_face_indexfrac_k
_exptl_oxdiff_crystal_face_indexfrac_l
_exptl_oxdiff_crystal_face_x
_exptl_oxdiff_crystal_face_y
_exptl_oxdiff_crystal_face_z
-17.0118 -2.1393 7.2677 0.0277 0.5611 -0.8259
-8.8615 -19.0939 10.0337 -0.0179 1.0151 -0.0166
-13.1732 3.9319 -6.7318 -0.4061 0.0752 -0.8936
1.8070 -8.9215 -21.0191 -1.0035 0.0055 0.0160
0.7575 16.0570 -15.8910 -0.3934 -0.7962 -0.4511
-1.7519 -16.0670 16.9056 0.4217 0.8325 0.4078
-12.8336 -9.1460 18.1306 0.4287 0.8557 -0.3290
12.9816 15.0997 -3.1441 0.3006 -0.8781 0.4058
10.9492 -13.8780 -15.2193 -0.7109 0.0474 0.6917
-2.8170 9.9146 21.0417 1.0064 -0.0175 -0.0910
-15.1174 9.8935 1.3101 0.0018 0.0109 -1.0179
17.0550 -2.8670 -5.2985 -0.0265 -0.3579 0.9463
1.1941 -21.0217 8.8513 0.0441 0.8377 0.5692
-1.1826 21.0186 -7.8542 -0.0021 -0.8250 -0.5565
